data_4070692
loop_
_publ_author_name
'Petrovic, Dejan'
'Hrib, Cristian G.'
'Randoll, S\"oren'
'Jones, Peter G.'
'Tamm, Matthias'

_publ_section_title
;
 Synthesis and Reactivity of 16-Electron Cycloheptatrienyl-Molybdenum(0)
 Complexes with Bis(imidazolin-2-imine) Ligands
;
_journal_issue 4
_journal_name_full Organometallics
_journal_page_first 778
_journal_paper_doi 10.1021/om700953u
_journal_volume 27
_journal_year 2008
_chemical_formula_sum 'C35 H57 B F4 Mo N8'
_chemical_formula_weight 772.64
_chemical_name_systematic
; 
 ? 
;
_space_group_IT_number 14
_symmetry_cell_setting monoclinic
_symmetry_space_group_name_Hall '-P 2ybc'
_symmetry_space_group_name_H-M 'P 1 21/c 1'
_atom_sites_solution_hydrogens geom
_atom_sites_solution_primary direct
_atom_sites_solution_secondary difmap
_audit_creation_method SHELXL-97
_cell_angle_alpha 90.00
_cell_angle_beta 107.634(3)
_cell_angle_gamma 90.00
_cell_formula_units_Z 4
_cell_length_a 10.8124(10)
_cell_length_b 31.337(3)
_cell_length_c 12.0187(12)
_cell_measurement_reflns_used 7717
_cell_measurement_temperature 133(2)
_cell_measurement_theta_max 29.11
_cell_measurement_theta_min 2.20
_cell_volume 3880.9(6)
_computing_cell_refinement 'Bruker SAINT'
_computing_data_collection 'Bruker SMART'
_computing_data_reduction 'Bruker SAINT'
_computing_molecular_graphics 'Siemens XP'
_computing_publication_material SHELXL-97
_computing_structure_refinement 'SHELXL-97 (Sheldrick, 1997)'
_computing_structure_solution 'SHELXS-97 (Sheldrick, 1990)'
_diffrn_ambient_temperature 133(2)
_diffrn_detector_area_resol_mean 8.192
_diffrn_measured_fraction_theta_full 1.000
_diffrn_measured_fraction_theta_max 1.000
_diffrn_measurement_device_type 'Bruker SMART 1000 CCD'
_diffrn_measurement_method '\w- & \f-scan'
_diffrn_radiation_monochromator graphite
_diffrn_radiation_source 'fine-focus sealed tube'
_diffrn_radiation_type MoK\a
_diffrn_radiation_wavelength 0.71073
_diffrn_reflns_av_R_equivalents 0.0646
_diffrn_reflns_av_sigmaI/netI 0.0459
_diffrn_reflns_limit_h_max 14
_diffrn_reflns_limit_h_min -14
_diffrn_reflns_limit_k_max 41
_diffrn_reflns_limit_k_min -41
_diffrn_reflns_limit_l_max 16
_diffrn_reflns_limit_l_min -16
_diffrn_reflns_number 70496
_diffrn_reflns_theta_full 28.00
_diffrn_reflns_theta_max 28.28
_diffrn_reflns_theta_min 1.30
_exptl_absorpt_coefficient_mu 0.392
_exptl_absorpt_correction_T_max 0.9292
_exptl_absorpt_correction_T_min 0.7796
_exptl_absorpt_correction_type multi-scan
_exptl_absorpt_process_details SADABS
_exptl_crystal_colour green
_exptl_crystal_density_diffrn 1.322
_exptl_crystal_density_method 'not measured'
_exptl_crystal_description fragment
_exptl_crystal_F_000 1624
_exptl_crystal_size_max 0.24
_exptl_crystal_size_mid 0.20
_exptl_crystal_size_min 0.19
_refine_diff_density_max 1.355
_refine_diff_density_min -0.797
_refine_diff_density_rms 0.091
_refine_ls_extinction_method none
_refine_ls_goodness_of_fit_ref 1.091
_refine_ls_hydrogen_treatment 'rigid methyls, others riding'
_refine_ls_matrix_type full
_refine_ls_number_parameters 399
_refine_ls_number_reflns 9628
_refine_ls_number_restraints 35
_refine_ls_restrained_S_all 1.089
_refine_ls_R_factor_all 0.0753
_refine_ls_R_factor_gt 0.0532
_refine_ls_shift/su_max 0.001
_refine_ls_shift/su_mean 0.000
_refine_ls_structure_factor_coef Fsqd
_refine_ls_weighting_details 'calc w=1/[\s^2^(Fo^2^)+(0.0947P)^2^+0.0236P] where P=(Fo^2^+2Fc^2^)/3'
_refine_ls_weighting_scheme calc
_refine_ls_wR_factor_gt 0.1479
_refine_ls_wR_factor_ref 0.1567
_reflns_number_gt 6950
_reflns_number_total 9628
_reflns_threshold_expression >2sigma(I)
_cod_data_source_file om700953u-file002.cif
_cod_data_source_block dpet18b
_cod_depositor_comments
;
The following automatic conversions were performed:

'_symmetry_cell_setting' value 'Monoclinic' changed to 'monoclinic'
according to /home/saulius/struct/CIF-dictionaries/cif_core.dic
dictionary named 'cif_core.dic' version 2.4.1 from 2010-06-29.

Automatic conversion script
Id: cif_fix_values 1715 2011-07-08 13:25:40Z adriana 
;
_cod_original_sg_symbol_H-M 'P 21/c'
_cod_database_code 4070692

loop_
_symmetry_equiv_pos_as_xyz
'x, y, z'
'-x, y+1/2, -z+1/2'
'-x, -y, -z'
'x, -y-1/2, z-1/2'

loop_
_atom_site_label
_atom_site_type_symbol
_atom_site_fract_x
_atom_site_fract_y
_atom_site_fract_z
_atom_site_U_iso_or_equiv
_atom_site_adp_type
_atom_site_occupancy
_atom_site_symmetry_multiplicity
_atom_site_calc_flag
_atom_site_refinement_flags
_atom_site_disorder_assembly
_atom_site_disorder_group
Mo1 Mo 0.01176(3) 0.119571(7) 0.10925(2) 0.02395(10) Uani 1 1 d . A .
N1 N 0.0404(2) 0.08651(7) 0.2640(2) 0.0236(5) Uani 1 1 d DU . .
N2 N 0.0286(2) 0.16853(7) 0.2289(2) 0.0238(5) Uani 1 1 d DU . .
C1 C 0.0224(8) 0.11130(16) 0.3628(5) 0.0220(14) Uiso 0.536(12) 1 d PDU A 1
H1A H 0.0701 0.0978 0.4380 0.026 Uiso 0.536(12) 1 calc PR A 1
H1B H -0.0708 0.1128 0.3573 0.026 Uiso 0.536(12) 1 calc PR A 1
C2 C 0.0753(7) 0.15560(17) 0.3542(5) 0.0234(15) Uiso 0.536(12) 1 d PDU A 1
H2A H 0.0438 0.1760 0.4026 0.028 Uiso 0.536(12) 1 calc PR A 1
H2B H 0.1713 0.1553 0.3824 0.028 Uiso 0.536(12) 1 calc PR A 1
C1' C 0.0748(9) 0.1126(2) 0.3722(6) 0.0250(17) Uiso 0.464(12) 1 d PDU A 2
H1C H 0.1702 0.1159 0.4034 0.030 Uiso 0.464(12) 1 calc PR A 2
H1D H 0.0436 0.0986 0.4325 0.030 Uiso 0.464(12) 1 calc PR A 2
C2' C 0.0104(9) 0.1561(2) 0.3412(6) 0.0276(19) Uiso 0.464(12) 1 d PDU A 2
H2C H -0.0831 0.1543 0.3339 0.033 Uiso 0.464(12) 1 calc PR A 2
H2D H 0.0514 0.1773 0.4024 0.033 Uiso 0.464(12) 1 calc PR A 2
N3 N -0.0411(2) 0.01506(7) 0.2769(2) 0.0242(5) Uani 1 1 d . . .
N4 N 0.1647(2) 0.02097(7) 0.2951(2) 0.0252(5) Uani 1 1 d . . .
N5 N -0.0722(2) 0.23739(7) 0.1747(2) 0.0240(5) Uani 1 1 d . . .
N6 N 0.1377(2) 0.23412(7) 0.2082(2) 0.0242(5) Uani 1 1 d . . .
C3 C 0.0540(3) 0.04360(9) 0.2781(2) 0.0220(6) Uani 1 1 d . A .
C4 C 0.0125(3) -0.02589(9) 0.2943(3) 0.0267(6) Uani 1 1 d . A .
C5 C 0.1398(3) -0.02210(9) 0.3064(3) 0.0276(6) Uani 1 1 d . A .
C6 C -0.0625(4) -0.06603(10) 0.2985(3) 0.0407(8) Uani 1 1 d . . .
H6A H -0.1341 -0.0689 0.2258 0.061 Uiso 1 1 calc R A .
H6B H -0.0975 -0.0646 0.3648 0.061 Uiso 1 1 calc R . .
H6C H -0.0048 -0.0908 0.3077 0.061 Uiso 1 1 calc R . .
C7 C 0.2399(4) -0.05631(10) 0.3301(3) 0.0395(8) Uani 1 1 d . . .
H7A H 0.2046 -0.0825 0.3535 0.059 Uiso 1 1 calc R A .
H7B H 0.3165 -0.0472 0.3931 0.059 Uiso 1 1 calc R . .
H7C H 0.2645 -0.0618 0.2594 0.059 Uiso 1 1 calc R . .
C8 C -0.1756(3) 0.02818(10) 0.2656(3) 0.0323(7) Uani 1 1 d . A .
H8 H -0.1813 0.0595 0.2493 0.039 Uiso 1 1 calc R . .
C9 C -0.2746(4) 0.00674(15) 0.1641(4) 0.0550(11) Uani 1 1 d . . .
H9A H -0.2488 0.0103 0.0932 0.083 Uiso 1 1 calc R A .
H9B H -0.3598 0.0198 0.1526 0.083 Uiso 1 1 calc R . .
H9C H -0.2791 -0.0237 0.1809 0.083 Uiso 1 1 calc R . .
C10 C -0.2043(5) 0.02175(16) 0.3821(4) 0.0627(12) Uani 1 1 d . . .
H10A H -0.2041 -0.0088 0.3994 0.094 Uiso 1 1 calc R A .
H10B H -0.2896 0.0338 0.3765 0.094 Uiso 1 1 calc R . .
H10C H -0.1376 0.0362 0.4446 0.094 Uiso 1 1 calc R . .
C11 C 0.2912(3) 0.04238(10) 0.3073(3) 0.0329(7) Uani 1 1 d . A .
H11 H 0.2716 0.0719 0.2756 0.039 Uiso 1 1 calc R . .
C12 C 0.3694(4) 0.02055(13) 0.2379(4) 0.0492(10) Uani 1 1 d . . .
H12A H 0.4089 -0.0055 0.2784 0.074 Uiso 1 1 calc R A .
H12B H 0.4376 0.0399 0.2302 0.074 Uiso 1 1 calc R . .
H12C H 0.3120 0.0132 0.1601 0.074 Uiso 1 1 calc R . .
C13 C 0.3668(3) 0.04646(13) 0.4363(3) 0.0469(9) Uani 1 1 d . . .
H13A H 0.3134 0.0612 0.4771 0.070 Uiso 1 1 calc R A .
H13B H 0.4464 0.0628 0.4448 0.070 Uiso 1 1 calc R . .
H13C H 0.3893 0.0180 0.4700 0.070 Uiso 1 1 calc R . .
C14 C 0.0312(3) 0.21075(8) 0.2063(2) 0.0215(6) Uani 1 1 d . A .
C15 C -0.0295(3) 0.27834(9) 0.1576(3) 0.0269(6) Uani 1 1 d . A .
C16 C 0.1006(3) 0.27624(9) 0.1788(3) 0.0259(6) Uani 1 1 d . A .
C17 C -0.1154(3) 0.31662(10) 0.1225(3) 0.0363(8) Uani 1 1 d . . .
H17A H -0.0627 0.3416 0.1174 0.054 Uiso 1 1 calc R A .
H17B H -0.1603 0.3219 0.1808 0.054 Uiso 1 1 calc R . .
H17C H -0.1795 0.3114 0.0463 0.054 Uiso 1 1 calc R . .
C18 C 0.1928(3) 0.31166(10) 0.1763(3) 0.0365(8) Uani 1 1 d . . .
H18A H 0.2240 0.3082 0.1084 0.055 Uiso 1 1 calc R A .
H18B H 0.2666 0.3108 0.2478 0.055 Uiso 1 1 calc R . .
H18C H 0.1480 0.3391 0.1712 0.055 Uiso 1 1 calc R . .
C19 C -0.2027(3) 0.22408(9) 0.1774(3) 0.0290(7) Uani 1 1 d . A .
H19 H -0.2011 0.1923 0.1848 0.035 Uiso 1 1 calc R . .
C20 C -0.2284(4) 0.24184(12) 0.2857(4) 0.0464(9) Uani 1 1 d . . .
H20A H -0.1585 0.2331 0.3551 0.070 Uiso 1 1 calc R A .
H20B H -0.3113 0.2308 0.2908 0.070 Uiso 1 1 calc R . .
H20C H -0.2321 0.2731 0.2812 0.070 Uiso 1 1 calc R . .
C21 C -0.3099(3) 0.23499(12) 0.0667(3) 0.0411(8) Uani 1 1 d . . .
H21A H -0.3226 0.2660 0.0617 0.062 Uiso 1 1 calc R A .
H21B H -0.3906 0.2211 0.0681 0.062 Uiso 1 1 calc R . .
H21C H -0.2859 0.2250 -0.0012 0.062 Uiso 1 1 calc R . .
C22 C 0.2698(3) 0.21517(9) 0.2444(3) 0.0276(6) Uani 1 1 d . A .
H22 H 0.2586 0.1835 0.2420 0.033 Uiso 1 1 calc R . .
C23 C 0.3396(4) 0.22708(13) 0.3705(3) 0.0486(10) Uani 1 1 d . . .
H23A H 0.3517 0.2581 0.3767 0.073 Uiso 1 1 calc R A .
H23B H 0.4245 0.2130 0.3958 0.073 Uiso 1 1 calc R . .
H23C H 0.2877 0.2179 0.4204 0.073 Uiso 1 1 calc R . .
C24 C 0.3470(3) 0.22606(12) 0.1630(4) 0.0414(8) Uani 1 1 d . . .
H24A H 0.2912 0.2237 0.0820 0.062 Uiso 1 1 calc R A .
H24B H 0.4200 0.2062 0.1758 0.062 Uiso 1 1 calc R . .
H24C H 0.3799 0.2553 0.1781 0.062 Uiso 1 1 calc R . .
C25 C 0.0598(5) 0.06546(14) 0.0028(3) 0.0573(13) Uani 1 1 d . . .
H25 H 0.0973 0.0378 0.0153 0.069 Uiso 1 1 calc R A .
C26 C 0.1432(5) 0.0975(2) 0.0104(4) 0.0675(14) Uani 1 1 d . A .
H26 H 0.2319 0.0894 0.0369 0.081 Uiso 1 1 calc R . .
C27 C 0.1232(6) 0.1391(2) -0.0129(4) 0.0763(17) Uani 1 1 d . . .
H27 H 0.1994 0.1556 -0.0039 0.092 Uiso 1 1 calc R A .
C28 C 0.0125(9) 0.16086(14) -0.0468(4) 0.084(2) Uani 1 1 d . A .
H28 H 0.0203 0.1900 -0.0652 0.101 Uiso 1 1 calc R . .
C29 C -0.1162(7) 0.1467(2) -0.0595(4) 0.092(2) Uani 1 1 d . . .
H29 H -0.1829 0.1676 -0.0795 0.110 Uiso 1 1 calc R A .
C30 C -0.1541(5) 0.1036(2) -0.0447(4) 0.0762(17) Uani 1 1 d . A .
H30 H -0.2431 0.0991 -0.0520 0.091 Uiso 1 1 calc R . .
C31 C -0.0726(6) 0.06680(13) -0.0204(3) 0.0634(14) Uani 1 1 d . A .
H31 H -0.1147 0.0402 -0.0202 0.076 Uiso 1 1 calc R . .
F1 F -0.5379(3) 0.12725(9) -0.7222(3) 0.0840(10) Uani 1 1 d . . .
F2 F -0.3952(3) 0.17174(12) -0.6116(3) 0.1028(11) Uani 1 1 d . . .
F3 F -0.3323(4) 0.13378(15) -0.7386(4) 0.1370(16) Uani 1 1 d . . .
F4 F -0.3655(4) 0.10499(15) -0.5777(5) 0.151(2) Uani 1 1 d . . .
B1 B -0.4070(5) 0.13209(16) -0.6665(6) 0.0598(14) Uani 1 1 d . . .

loop_
_atom_site_aniso_label
_atom_site_aniso_U_11
_atom_site_aniso_U_22
_atom_site_aniso_U_33
_atom_site_aniso_U_23
_atom_site_aniso_U_13
_atom_site_aniso_U_12
Mo1 0.04010(17) 0.01304(13) 0.01979(14) 0.00018(10) 0.01072(11) 0.00127(10)
N1 0.0374(14) 0.0120(11) 0.0238(12) 0.0014(9) 0.0128(10) 0.0000(9)
N2 0.0371(14) 0.0110(10) 0.0250(13) -0.0003(9) 0.0122(11) -0.0007(9)
N3 0.0336(13) 0.0158(11) 0.0247(13) 0.0015(10) 0.0111(10) -0.0023(10)
N4 0.0304(13) 0.0178(11) 0.0261(13) 0.0028(10) 0.0065(10) 0.0000(9)
N5 0.0277(13) 0.0153(11) 0.0311(14) -0.0028(10) 0.0120(10) -0.0021(9)
N6 0.0284(13) 0.0168(11) 0.0288(13) 0.0027(10) 0.0105(10) -0.0002(9)
C3 0.0309(15) 0.0154(12) 0.0205(14) 0.0035(11) 0.0089(11) -0.0018(11)
C4 0.0440(17) 0.0145(13) 0.0227(15) 0.0002(11) 0.0118(13) -0.0019(12)
C5 0.0407(17) 0.0151(13) 0.0252(15) 0.0007(12) 0.0072(13) 0.0036(12)
C6 0.058(2) 0.0214(15) 0.042(2) 0.0024(15) 0.0138(17) -0.0100(15)
C7 0.054(2) 0.0202(15) 0.039(2) 0.0061(14) 0.0062(16) 0.0123(14)
C8 0.0328(17) 0.0303(16) 0.0378(18) 0.0007(14) 0.0170(14) -0.0019(13)
C9 0.038(2) 0.066(3) 0.058(3) -0.010(2) 0.0103(18) -0.0080(19)
C10 0.071(3) 0.075(3) 0.061(3) 0.009(2) 0.048(2) 0.008(2)
C11 0.0315(16) 0.0279(15) 0.0387(19) 0.0059(14) 0.0098(14) -0.0044(13)
C12 0.041(2) 0.056(2) 0.056(2) 0.009(2) 0.0234(18) 0.0097(18)
C13 0.0368(19) 0.053(2) 0.044(2) 0.0029(18) 0.0003(16) -0.0148(17)
C14 0.0313(15) 0.0151(12) 0.0203(14) -0.0019(11) 0.0108(11) -0.0016(11)
C15 0.0312(15) 0.0139(12) 0.0359(17) -0.0033(12) 0.0109(13) -0.0011(11)
C16 0.0326(15) 0.0143(12) 0.0308(16) -0.0016(12) 0.0095(12) -0.0016(11)
C17 0.0345(17) 0.0183(14) 0.054(2) 0.0013(15) 0.0098(15) 0.0016(12)
C18 0.0359(17) 0.0212(15) 0.052(2) 0.0051(15) 0.0122(15) -0.0041(13)
C19 0.0337(16) 0.0200(14) 0.0388(18) -0.0038(13) 0.0194(14) -0.0044(12)
C20 0.056(2) 0.045(2) 0.048(2) -0.0136(18) 0.0315(19) -0.0051(17)
C21 0.0300(17) 0.0396(19) 0.053(2) 0.0016(17) 0.0118(16) -0.0016(14)
C22 0.0276(15) 0.0207(13) 0.0334(17) 0.0038(13) 0.0074(12) 0.0037(11)
C23 0.050(2) 0.046(2) 0.038(2) -0.0018(18) -0.0043(17) 0.0065(17)
C24 0.0365(18) 0.0401(19) 0.055(2) 0.0080(17) 0.0246(17) 0.0025(15)
C25 0.102(4) 0.041(2) 0.031(2) -0.0010(17) 0.024(2) 0.032(2)
C26 0.063(3) 0.110(4) 0.040(2) -0.005(3) 0.031(2) 0.008(3)
C27 0.116(5) 0.084(4) 0.046(3) -0.017(3) 0.052(3) -0.047(4)
C28 0.210(7) 0.025(2) 0.032(2) 0.0037(18) 0.058(4) 0.000(3)
C29 0.146(6) 0.089(4) 0.023(2) 0.000(3) 0.000(3) 0.086(4)
C30 0.048(3) 0.140(5) 0.031(2) -0.020(3) -0.0040(18) -0.002(3)
C31 0.124(5) 0.035(2) 0.031(2) -0.0142(17) 0.023(2) -0.039(3)
F1 0.0633(17) 0.0603(17) 0.118(3) 0.0093(17) 0.0115(17) -0.0156(13)
F2 0.075(2) 0.099(3) 0.128(3) -0.024(2) 0.020(2) -0.0125(18)
F3 0.127(3) 0.190(4) 0.122(3) -0.032(3) 0.081(3) -0.055(3)
F4 0.124(3) 0.140(4) 0.196(5) 0.099(4) 0.060(3) 0.057(3)
B1 0.055(3) 0.042(2) 0.090(4) 0.032(3) 0.033(3) 0.007(2)

loop_
_atom_type_symbol
_atom_type_description
_atom_type_scat_dispersion_real
_atom_type_scat_dispersion_imag
_atom_type_scat_source
C C 0.0033 0.0016 'International Tables Vol C Tables 4.2.6.8 and 6.1.1.4'
H H 0.0000 0.0000 'International Tables Vol C Tables 4.2.6.8 and 6.1.1.4'
B B 0.0013 0.0007 'International Tables Vol C Tables 4.2.6.8 and 6.1.1.4'
N N 0.0061 0.0033 'International Tables Vol C Tables 4.2.6.8 and 6.1.1.4'
F F 0.0171 0.0103 'International Tables Vol C Tables 4.2.6.8 and 6.1.1.4'
Mo Mo -1.6832 0.6857 'International Tables Vol C Tables 4.2.6.8 and 6.1.1.4'

loop_
_geom_angle_atom_site_label_1
_geom_angle_atom_site_label_2
_geom_angle_atom_site_label_3
_geom_angle
N1 Mo1 N2 77.83(9)
N1 Mo1 C30 120.12(18)
N2 Mo1 C30 128.86(17)
N1 Mo1 C26 112.29(16)
N2 Mo1 C26 131.73(17)
C30 Mo1 C26 88.27(18)
N1 Mo1 C29 152.2(2)
N2 Mo1 C29 104.28(15)
C30 Mo1 C29 37.7(2)
C26 Mo1 C29 87.3(2)
N1 Mo1 C27 139.4(2)
N2 Mo1 C27 107.42(15)
C30 Mo1 C27 88.5(2)
C26 Mo1 C27 34.8(2)
C29 Mo1 C27 67.2(3)
N1 Mo1 C31 99.90(12)
N2 Mo1 C31 161.76(17)
C30 Mo1 C31 37.1(2)
C26 Mo1 C31 66.1(2)
C29 Mo1 C31 69.3(2)
C27 Mo1 C31 86.21(17)
N1 Mo1 C25 97.73(12)
N2 Mo1 C25 162.56(16)
C30 Mo1 C25 68.0(2)
C26 Mo1 C25 34.49(18)
C29 Mo1 C25 87.58(15)
C27 Mo1 C25 65.03(19)
C31 Mo1 C25 35.20(18)
N1 Mo1 C28 170.6(2)
N2 Mo1 C28 97.42(13)
C30 Mo1 C28 69.1(2)
C26 Mo1 C28 64.8(2)
C29 Mo1 C28 36.6(2)
C27 Mo1 C28 34.1(2)
C31 Mo1 C28 87.11(16)
C25 Mo1 C28 84.41(16)
C3 N1 C1 117.1(3)
C3 N1 C1' 116.6(3)
C1 N1 C1' 21.2(3)
C3 N1 Mo1 126.10(19)
C1 N1 Mo1 116.0(2)
C1' N1 Mo1 116.2(3)
C14 N2 C2' 117.3(3)
C14 N2 C2 116.6(3)
C2' N2 C2 26.1(3)
C14 N2 Mo1 125.95(19)
C2' N2 Mo1 115.6(3)
C2 N2 Mo1 115.5(2)
N1 C1 C2 106.4(4)
N1 C1 H1A 110.5
C2 C1 H1A 110.5
N1 C1 H1B 110.5
C2 C1 H1B 110.5
H1A C1 H1B 108.6
N2 C2 C1 107.3(4)
N2 C2 H2A 110.3
C1 C2 H2A 110.3
N2 C2 H2B 110.3
C1 C2 H2B 110.3
H2A C2 H2B 108.5
N1 C1' C2' 107.7(5)
N1 C1' H1C 110.2
C2' C1' H1C 110.2
N1 C1' H1D 110.2
C2' C1' H1D 110.2
H1C C1' H1D 108.5
N2 C2' C1' 106.4(5)
N2 C2' H2C 110.5
C1' C2' H2C 110.5
N2 C2' H2D 110.5
C1' C2' H2D 110.5
H2C C2' H2D 108.6
C3 N3 C4 109.0(2)
C3 N3 C8 122.6(2)
C4 N3 C8 128.4(2)
C3 N4 C5 109.6(2)
C3 N4 C11 121.5(2)
C5 N4 C11 128.7(2)
C14 N5 C15 109.0(2)
C14 N5 C19 122.1(2)
C15 N5 C19 128.3(2)
C14 N6 C16 109.2(2)
C14 N6 C22 121.6(2)
C16 N6 C22 129.1(2)
N4 C3 N1 126.6(3)
N4 C3 N3 106.8(2)
N1 C3 N3 126.7(3)
C5 C4 N3 107.4(2)
C5 C4 C6 127.9(3)
N3 C4 C6 124.7(3)
C4 C5 N4 107.3(2)
C4 C5 C7 128.2(3)
N4 C5 C7 124.5(3)
C4 C6 H6A 109.5
C4 C6 H6B 109.5
H6A C6 H6B 109.5
C4 C6 H6C 109.5
H6A C6 H6C 109.5
H6B C6 H6C 109.5
C5 C7 H7A 109.5
C5 C7 H7B 109.5
H7A C7 H7B 109.5
C5 C7 H7C 109.5
H7A C7 H7C 109.5
H7B C7 H7C 109.5
N3 C8 C9 112.7(3)
N3 C8 C10 110.2(3)
C9 C8 C10 112.8(3)
N3 C8 H8 106.9
C9 C8 H8 106.9
C10 C8 H8 106.9
C8 C9 H9A 109.5
C8 C9 H9B 109.5
H9A C9 H9B 109.5
C8 C9 H9C 109.5
H9A C9 H9C 109.5
H9B C9 H9C 109.5
C8 C10 H10A 109.5
C8 C10 H10B 109.5
H10A C10 H10B 109.5
C8 C10 H10C 109.5
H10A C10 H10C 109.5
H10B C10 H10C 109.5
N4 C11 C12 113.0(3)
N4 C11 C13 109.4(3)
C12 C11 C13 112.4(3)
N4 C11 H11 107.3
C12 C11 H11 107.3
C13 C11 H11 107.3
C11 C12 H12A 109.5
C11 C12 H12B 109.5
H12A C12 H12B 109.5
C11 C12 H12C 109.5
H12A C12 H12C 109.5
H12B C12 H12C 109.5
C11 C13 H13A 109.5
C11 C13 H13B 109.5
H13A C13 H13B 109.5
C11 C13 H13C 109.5
H13A C13 H13C 109.5
H13B C13 H13C 109.5
N2 C14 N5 126.4(3)
N2 C14 N6 126.4(3)
N5 C14 N6 107.2(2)
C16 C15 N5 107.3(2)
C16 C15 C17 127.8(3)
N5 C15 C17 124.9(3)
C15 C16 N6 107.3(2)
C15 C16 C18 128.3(3)
N6 C16 C18 124.4(3)
C15 C17 H17A 109.5
C15 C17 H17B 109.5
H17A C17 H17B 109.5
C15 C17 H17C 109.5
H17A C17 H17C 109.5
H17B C17 H17C 109.5
C16 C18 H18A 109.5
C16 C18 H18B 109.5
H18A C18 H18B 109.5
C16 C18 H18C 109.5
H18A C18 H18C 109.5
H18B C18 H18C 109.5
N5 C19 C21 113.5(3)
N5 C19 C20 109.8(3)
C21 C19 C20 112.3(3)
N5 C19 H19 106.9
C21 C19 H19 106.9
C20 C19 H19 106.9
C19 C20 H20A 109.5
C19 C20 H20B 109.5
H20A C20 H20B 109.5
C19 C20 H20C 109.5
H20A C20 H20C 109.5
H20B C20 H20C 109.5
C19 C21 H21A 109.5
C19 C21 H21B 109.5
H21A C21 H21B 109.5
C19 C21 H21C 109.5
H21A C21 H21C 109.5
H21B C21 H21C 109.5
N6 C22 C24 113.1(3)
N6 C22 C23 109.7(3)
C24 C22 C23 112.7(3)
N6 C22 H22 107.0
C24 C22 H22 107.0
C23 C22 H22 107.0
C22 C23 H23A 109.5
C22 C23 H23B 109.5
H23A C23 H23B 109.5
C22 C23 H23C 109.5
H23A C23 H23C 109.5
H23B C23 H23C 109.5
C22 C24 H24A 109.5
C22 C24 H24B 109.5
H24A C24 H24B 109.5
C22 C24 H24C 109.5
H24A C24 H24C 109.5
H24B C24 H24C 109.5
C26 C25 C31 129.2(4)
C26 C25 Mo1 70.5(2)
C31 C25 Mo1 72.0(2)
C26 C25 H25 115.4
C31 C25 H25 115.4
Mo1 C25 H25 138.6
C25 C26 C27 131.1(5)
C25 C26 Mo1 75.0(2)
C27 C26 Mo1 73.7(3)
C25 C26 H26 114.5
C27 C26 H26 114.5
Mo1 C26 H26 130.5
C28 C27 C26 129.5(5)
C28 C27 Mo1 74.3(3)
C26 C27 Mo1 71.4(3)
C28 C27 H27 115.2
C26 C27 H27 115.2
Mo1 C27 H27 133.8
C27 C28 C29 129.3(4)
C27 C28 Mo1 71.6(3)
C29 C28 Mo1 70.4(3)
C27 C28 H28 115.3
C29 C28 H28 115.3
Mo1 C28 H28 139.5
C28 C29 C30 125.8(4)
C28 C29 Mo1 73.0(3)
C30 C29 Mo1 69.7(2)
C28 C29 H29 117.1
C30 C29 H29 117.1
Mo1 C29 H29 134.6
C31 C30 C29 127.1(5)
C31 C30 Mo1 73.6(2)
C29 C30 Mo1 72.6(3)
C31 C30 H30 116.5
C29 C30 H30 116.5
Mo1 C30 H30 130.8
C25 C31 C30 127.4(4)
C25 C31 Mo1 72.8(2)
C30 C31 Mo1 69.3(2)
C25 C31 H31 116.3
C30 C31 H31 116.3
Mo1 C31 H31 137.1
F4 B1 F3 114.6(5)
F4 B1 F1 111.5(4)
F3 B1 F1 114.7(6)
F4 B1 F2 103.2(6)
F3 B1 F2 106.4(4)
F1 B1 F2 105.1(4)

loop_
_geom_bond_atom_site_label_1
_geom_bond_atom_site_label_2
_geom_bond_distance
Mo1 N1 2.069(2)
Mo1 N2 2.073(2)
Mo1 C30 2.209(4)
Mo1 C26 2.221(4)
Mo1 C29 2.247(4)
Mo1 C27 2.248(4)
Mo1 C31 2.266(4)
Mo1 C25 2.276(4)
Mo1 C28 2.280(4)
N1 C3 1.358(3)
N1 C1 1.481(6)
N1 C1' 1.486(7)
N2 C14 1.353(3)
N2 C2' 1.474(7)
N2 C2 1.492(6)
C1 C2 1.517(7)
C1 H1A 0.9900
C1 H1B 0.9900
C2 H2A 0.9900
C2 H2B 0.9900
C1' C2' 1.525(9)
C1' H1C 0.9900
C1' H1D 0.9900
C2' H2C 0.9900
C2' H2D 0.9900
N3 C3 1.359(3)
N3 C4 1.397(3)
N3 C8 1.478(4)
N4 C3 1.352(4)
N4 C5 1.391(3)
N4 C11 1.491(4)
N5 C14 1.354(4)
N5 C15 1.400(3)
N5 C19 1.482(4)
N6 C14 1.359(4)
N6 C16 1.394(3)
N6 C22 1.485(4)
C4 C5 1.345(4)
C4 C6 1.506(4)
C5 C7 1.488(4)
C6 H6A 0.9800
C6 H6B 0.9800
C6 H6C 0.9800
C7 H7A 0.9800
C7 H7B 0.9800
C7 H7C 0.9800
C8 C9 1.515(5)
C8 C10 1.536(5)
C8 H8 1.0000
C9 H9A 0.9800
C9 H9B 0.9800
C9 H9C 0.9800
C10 H10A 0.9800
C10 H10B 0.9800
C10 H10C 0.9800
C11 C12 1.519(5)
C11 C13 1.523(5)
C11 H11 1.0000
C12 H12A 0.9800
C12 H12B 0.9800
C12 H12C 0.9800
C13 H13A 0.9800
C13 H13B 0.9800
C13 H13C 0.9800
C15 C16 1.353(4)
C15 C17 1.498(4)
C16 C18 1.498(4)
C17 H17A 0.9800
C17 H17B 0.9800
C17 H17C 0.9800
C18 H18A 0.9800
C18 H18B 0.9800
C18 H18C 0.9800
C19 C21 1.515(5)
C19 C20 1.517(5)
C19 H19 1.0000
C20 H20A 0.9800
C20 H20B 0.9800
C20 H20C 0.9800
C21 H21A 0.9800
C21 H21B 0.9800
C21 H21C 0.9800
C22 C24 1.505(4)
C22 C23 1.521(5)
C22 H22 1.0000
C23 H23A 0.9800
C23 H23B 0.9800
C23 H23C 0.9800
C24 H24A 0.9800
C24 H24B 0.9800
C24 H24C 0.9800
C25 C26 1.334(7)
C25 C31 1.374(7)
C25 H25 0.9500
C26 C27 1.338(8)
C26 H26 0.9500
C27 C28 1.329(9)
C27 H27 0.9500
C28 C29 1.423(9)
C28 H28 0.9500
C29 C30 1.439(9)
C29 H29 0.9500
C30 C31 1.426(7)
C30 H30 0.9500
C31 H31 0.9500
F1 B1 1.379(6)
F2 B1 1.395(7)
F3 B1 1.352(6)
F4 B1 1.331(6)

loop_
_geom_torsion_atom_site_label_1
_geom_torsion_atom_site_label_2
_geom_torsion_atom_site_label_3
_geom_torsion_atom_site_label_4
_geom_torsion
N2 Mo1 N1 C3 -175.4(2)
C30 Mo1 N1 C3 56.5(3)
C26 Mo1 N1 C3 -45.1(3)
C29 Mo1 N1 C3 87.0(4)
C27 Mo1 N1 C3 -72.8(3)
C31 Mo1 N1 C3 23.0(3)
C25 Mo1 N1 C3 -12.6(3)
C28 Mo1 N1 C3 -115.2(10)
N2 Mo1 N1 C1 15.4(4)
C30 Mo1 N1 C1 -112.7(4)
C26 Mo1 N1 C1 145.7(4)
C29 Mo1 N1 C1 -82.2(5)
C27 Mo1 N1 C1 118.0(4)
C31 Mo1 N1 C1 -146.2(4)
C25 Mo1 N1 C1 178.2(4)
C28 Mo1 N1 C1 75.6(11)
N2 Mo1 N1 C1' -8.3(4)
C30 Mo1 N1 C1' -136.4(4)
C26 Mo1 N1 C1' 122.1(4)
C29 Mo1 N1 C1' -105.8(5)
C27 Mo1 N1 C1' 94.4(5)
C31 Mo1 N1 C1' -169.8(4)
C25 Mo1 N1 C1' 154.6(4)
C28 Mo1 N1 C1' 52.0(11)
N1 Mo1 N2 C14 174.7(2)
C30 Mo1 N2 C14 -66.2(3)
C26 Mo1 N2 C14 65.6(3)
C29 Mo1 N2 C14 -33.8(3)
C27 Mo1 N2 C14 36.4(3)
C31 Mo1 N2 C14 -100.6(4)
C25 Mo1 N2 C14 97.9(5)
C28 Mo1 N2 C14 2.9(3)
N1 Mo1 N2 C2' -17.8(4)
C30 Mo1 N2 C2' 101.2(5)
C26 Mo1 N2 C2' -127.0(4)
C29 Mo1 N2 C2' 133.6(5)
C27 Mo1 N2 C2' -156.2(4)
C31 Mo1 N2 C2' 66.9(6)
C25 Mo1 N2 C2' -94.7(6)
C28 Mo1 N2 C2' 170.3(5)
N1 Mo1 N2 C2 11.2(3)
C30 Mo1 N2 C2 130.2(4)
C26 Mo1 N2 C2 -97.9(4)
C29 Mo1 N2 C2 162.7(4)
C27 Mo1 N2 C2 -127.1(4)
C31 Mo1 N2 C2 95.9(5)
C25 Mo1 N2 C2 -65.7(6)
C28 Mo1 N2 C2 -160.6(4)
C3 N1 C1 C2 152.5(5)
C1' N1 C1 C2 58.5(9)
Mo1 N1 C1 C2 -37.3(7)
C14 N2 C2 C1 160.9(5)
C2' N2 C2 C1 62.6(8)
Mo1 N2 C2 C1 -34.0(6)
N1 C1 C2 N2 43.5(7)
C3 N1 C1' C2' -160.7(5)
C1 N1 C1' C2' -63.9(9)
Mo1 N1 C1' C2' 30.8(8)
C14 N2 C2' C1' -152.8(5)
C2 N2 C2' C1' -57.6(8)
Mo1 N2 C2' C1' 38.6(8)
N1 C1' C2' N2 -42.4(9)
C5 N4 C3 N1 179.6(3)
C11 N4 C3 N1 3.6(4)
C5 N4 C3 N3 -0.8(3)
C11 N4 C3 N3 -176.8(2)
C1 N1 C3 N4 -106.9(5)
C1' N1 C3 N4 -83.1(5)
Mo1 N1 C3 N4 84.0(3)
C1 N1 C3 N3 73.6(5)
C1' N1 C3 N3 97.4(5)
Mo1 N1 C3 N3 -95.4(3)
C4 N3 C3 N4 0.4(3)
C8 N3 C3 N4 177.1(3)
C4 N3 C3 N1 180.0(3)
C8 N3 C3 N1 -3.4(4)
C3 N3 C4 C5 0.2(3)
C8 N3 C4 C5 -176.2(3)
C3 N3 C4 C6 -180.0(3)
C8 N3 C4 C6 3.6(5)
N3 C4 C5 N4 -0.7(3)
C6 C4 C5 N4 179.5(3)
N3 C4 C5 C7 178.1(3)
C6 C4 C5 C7 -1.8(5)
C3 N4 C5 C4 0.9(3)
C11 N4 C5 C4 176.6(3)
C3 N4 C5 C7 -177.9(3)
C11 N4 C5 C7 -2.2(5)
C3 N3 C8 C9 124.5(3)
C4 N3 C8 C9 -59.6(4)
C3 N3 C8 C10 -108.6(3)
C4 N3 C8 C10 67.4(4)
C3 N4 C11 C12 -135.8(3)
C5 N4 C11 C12 49.0(4)
C3 N4 C11 C13 98.2(3)
C5 N4 C11 C13 -77.0(4)
C2' N2 C14 N5 -75.4(5)
C2 N2 C14 N5 -104.7(4)
Mo1 N2 C14 N5 91.9(3)
C2' N2 C14 N6 106.4(5)
C2 N2 C14 N6 77.0(5)
Mo1 N2 C14 N6 -86.3(3)
C15 N5 C14 N2 -179.1(3)
C19 N5 C14 N2 9.1(4)
C15 N5 C14 N6 -0.6(3)
C19 N5 C14 N6 -172.4(2)
C16 N6 C14 N2 179.3(3)
C22 N6 C14 N2 -4.1(4)
C16 N6 C14 N5 0.8(3)
C22 N6 C14 N5 177.4(2)
C14 N5 C15 C16 0.1(3)
C19 N5 C15 C16 171.3(3)
C14 N5 C15 C17 -179.7(3)
C19 N5 C15 C17 -8.6(5)
N5 C15 C16 N6 0.4(3)
C17 C15 C16 N6 -179.8(3)
N5 C15 C16 C18 -177.9(3)
C17 C15 C16 C18 2.0(6)
C14 N6 C16 C15 -0.8(3)
C22 N6 C16 C15 -177.0(3)
C14 N6 C16 C18 177.6(3)
C22 N6 C16 C18 1.3(5)
C14 N5 C19 C21 -132.1(3)
C15 N5 C19 C21 57.8(4)
C14 N5 C19 C20 101.3(3)
C15 N5 C19 C20 -68.9(4)
C14 N6 C22 C24 133.5(3)
C16 N6 C22 C24 -50.7(4)
C14 N6 C22 C23 -99.7(3)
C16 N6 C22 C23 76.1(4)
N1 Mo1 C25 C26 -118.6(3)
N2 Mo1 C25 C26 -44.7(5)
C30 Mo1 C25 C26 122.0(3)
C29 Mo1 C25 C26 88.8(4)
C27 Mo1 C25 C26 22.9(3)
C31 Mo1 C25 C26 145.2(4)
C28 Mo1 C25 C26 52.2(4)
N1 Mo1 C25 C31 96.2(2)
N2 Mo1 C25 C31 170.1(3)
C30 Mo1 C25 C31 -23.2(3)
C26 Mo1 C25 C31 -145.2(4)
C29 Mo1 C25 C31 -56.3(3)
C27 Mo1 C25 C31 -122.3(3)
C28 Mo1 C25 C31 -92.9(3)
C31 C25 C26 C27 -7.4(8)
Mo1 C25 C26 C27 -51.9(5)
C31 C25 C26 Mo1 44.5(4)
N1 Mo1 C26 C25 70.1(3)
N2 Mo1 C26 C25 163.6(2)
C30 Mo1 C26 C25 -51.9(3)
C29 Mo1 C26 C25 -89.6(3)
C27 Mo1 C26 C25 -141.8(5)
C31 Mo1 C26 C25 -21.1(3)
C28 Mo1 C26 C25 -119.6(4)
N1 Mo1 C26 C27 -148.1(3)
N2 Mo1 C26 C27 -54.6(4)
C30 Mo1 C26 C27 89.9(4)
C29 Mo1 C26 C27 52.2(4)
C31 Mo1 C26 C27 120.7(4)
C25 Mo1 C26 C27 141.8(5)
C28 Mo1 C26 C27 22.2(3)
C25 C26 C27 C28 2.8(8)
Mo1 C26 C27 C28 -49.6(5)
C25 C26 C27 Mo1 52.3(5)
N1 Mo1 C27 C28 -168.7(3)
N2 Mo1 C27 C28 -77.2(3)
C30 Mo1 C27 C28 53.3(3)
C26 Mo1 C27 C28 142.4(5)
C29 Mo1 C27 C28 21.3(3)
C31 Mo1 C27 C28 90.4(4)
C25 Mo1 C27 C28 119.7(4)
N1 Mo1 C27 C26 48.9(4)
N2 Mo1 C27 C26 140.4(3)
C30 Mo1 C27 C26 -89.1(4)
C29 Mo1 C27 C26 -121.1(4)
C31 Mo1 C27 C26 -52.0(3)
C25 Mo1 C27 C26 -22.7(3)
C28 Mo1 C27 C26 -142.4(5)
C26 C27 C28 C29 5.4(9)
Mo1 C27 C28 C29 -43.2(5)
C26 C27 C28 Mo1 48.6(5)
N1 Mo1 C28 C27 51.4(10)
N2 Mo1 C28 C27 110.2(3)
C30 Mo1 C28 C27 -120.9(3)
C26 Mo1 C28 C27 -22.7(3)
C29 Mo1 C28 C27 -145.8(4)
C31 Mo1 C28 C27 -87.5(3)
C25 Mo1 C28 C27 -52.3(3)
N1 Mo1 C28 C29 -162.8(8)
N2 Mo1 C28 C29 -104.0(3)
C30 Mo1 C28 C29 24.9(3)
C26 Mo1 C28 C29 123.1(3)
C27 Mo1 C28 C29 145.8(4)
C31 Mo1 C28 C29 58.3(3)
C25 Mo1 C28 C29 93.5(3)
C27 C28 C29 C30 -4.5(8)
Mo1 C28 C29 C30 -48.1(4)
C27 C28 C29 Mo1 43.6(5)
N1 Mo1 C29 C28 174.1(2)
N2 Mo1 C29 C28 83.2(3)
C30 Mo1 C29 C28 -140.0(4)
C26 Mo1 C29 C28 -49.3(3)
C27 Mo1 C29 C28 -20.0(3)
C31 Mo1 C29 C28 -114.7(3)
C25 Mo1 C29 C28 -83.9(3)
N1 Mo1 C29 C30 -45.9(4)
N2 Mo1 C29 C30 -136.9(3)
C26 Mo1 C29 C30 90.6(3)
C27 Mo1 C29 C30 119.9(3)
C31 Mo1 C29 C30 25.2(3)
C25 Mo1 C29 C30 56.1(3)
C28 Mo1 C29 C30 140.0(4)
C28 C29 C30 C31 -3.2(7)
Mo1 C29 C30 C31 -52.5(4)
C28 C29 C30 Mo1 49.3(4)
N1 Mo1 C30 C31 -64.1(3)
N2 Mo1 C30 C31 -163.0(2)
C26 Mo1 C30 C31 50.8(3)
C29 Mo1 C30 C31 138.7(5)
C27 Mo1 C30 C31 85.6(3)
C25 Mo1 C30 C31 22.1(3)
C28 Mo1 C30 C31 114.4(3)
N1 Mo1 C30 C29 157.2(3)
N2 Mo1 C30 C29 58.3(4)
C26 Mo1 C30 C29 -87.9(3)
C27 Mo1 C30 C29 -53.0(3)
C31 Mo1 C30 C29 -138.7(5)
C25 Mo1 C30 C29 -116.6(3)
C28 Mo1 C30 C29 -24.3(3)
C26 C25 C31 C30 1.4(7)
Mo1 C25 C31 C30 45.4(4)
C26 C25 C31 Mo1 -44.0(4)
C29 C30 C31 C25 5.5(7)
Mo1 C30 C31 C25 -46.6(4)
C29 C30 C31 Mo1 52.2(4)
N1 Mo1 C31 C25 -89.4(3)
N2 Mo1 C31 C25 -170.5(3)
C30 Mo1 C31 C25 142.8(4)
C26 Mo1 C31 C25 20.7(3)
C29 Mo1 C31 C25 117.2(3)
C27 Mo1 C31 C25 50.2(3)
C28 Mo1 C31 C25 84.4(3)
N1 Mo1 C31 C30 127.8(3)
N2 Mo1 C31 C30 46.7(5)
C26 Mo1 C31 C30 -122.1(3)
C29 Mo1 C31 C30 -25.5(3)
C27 Mo1 C31 C30 -92.6(3)
C25 Mo1 C31 C30 -142.8(4)
C28 Mo1 C31 C30 -58.4(4)
